data_4112873
loop_
_publ_author_name
'Michael M. Konnick'
'Ilia A. Guzei'
'Shannon S. Stahl'

_publ_section_title
;
 Characterization of Peroxo and Hydroperoxo Intermediates in the Aerobic
 Oxidation of N-Heterocyclic-Carbene-Coordinated Palladium(0)
;
_journal_name_full 'Journal of the American Chemical Society'
_journal_page_first 10212
_journal_page_last 10213
_journal_paper_doi 10.1021/ja046884u
_journal_volume 126
_journal_year 2004
_chemical_formula_sum 'C49 H56 N4 O2 Pd'
_chemical_formula_weight 839.38
_chemical_name_systematic
; 
 ? 
;
_space_group_IT_number 14
_symmetry_cell_setting monoclinic
_symmetry_space_group_name_Hall '-P 2yn'
_symmetry_space_group_name_H-M 'P 1 21/n 1'
_atom_sites_solution_hydrogens geom
_atom_sites_solution_primary direct
_atom_sites_solution_secondary difmap
_audit_creation_method SHELXL-97
_cell_angle_alpha 90.00
_cell_angle_beta 98.1911(14)
_cell_angle_gamma 90.00
_cell_formula_units_Z 4
_cell_length_a 13.3902(11)
_cell_length_b 14.6410(12)
_cell_length_c 22.6735(18)
_cell_measurement_reflns_used ****
_cell_measurement_temperature 100(2)
_cell_measurement_theta_max 26.40
_cell_measurement_theta_min 2.17
_cell_volume 4399.7(6)
_computing_cell_refinement 'Bruker SMART'
_computing_data_collection 'Bruker SMART'
_computing_data_reduction 'Bruker SAINT'
_computing_molecular_graphics 'Bruker SHELXTL'
_computing_publication_material 'Bruker SHELXTL'
_computing_structure_refinement 'SHELXL-97 (Sheldrick, 1997)'
_computing_structure_solution 'SHELXS-97 (Sheldrick, 1990)'
_diffrn_ambient_temperature 100(2)
_diffrn_measured_fraction_theta_full 0.997
_diffrn_measured_fraction_theta_max 0.997
_diffrn_measurement_device_type 'CCD area detector'
_diffrn_measurement_method 'phi and omega scans'
_diffrn_radiation_monochromator graphite
_diffrn_radiation_source 'fine-focus sealed tube'
_diffrn_radiation_type MoK\a
_diffrn_radiation_wavelength 0.71073
_diffrn_reflns_av_R_equivalents 0.0327
_diffrn_reflns_av_sigmaI/netI 0.0271
_diffrn_reflns_limit_h_max 16
_diffrn_reflns_limit_h_min -16
_diffrn_reflns_limit_k_max 18
_diffrn_reflns_limit_k_min -18
_diffrn_reflns_limit_l_max 28
_diffrn_reflns_limit_l_min -28
_diffrn_reflns_number 36033
_diffrn_reflns_theta_full 26.38
_diffrn_reflns_theta_max 26.38
_diffrn_reflns_theta_min 1.66
_exptl_absorpt_coefficient_mu 0.464
_exptl_absorpt_correction_T_max 0.8620
_exptl_absorpt_correction_T_min 0.8255
_exptl_absorpt_correction_type none
_exptl_crystal_density_diffrn 1.267
_exptl_crystal_density_meas 0
_exptl_crystal_F_000 1760
_exptl_crystal_size_max 0.43
_exptl_crystal_size_mid 0.41
_exptl_crystal_size_min 0.33
_refine_diff_density_max 0.753
_refine_diff_density_min -0.417
_refine_diff_density_rms 0.074
_refine_ls_extinction_method none
_refine_ls_goodness_of_fit_ref 1.093
_refine_ls_hydrogen_treatment mixed
_refine_ls_matrix_type full
_refine_ls_number_parameters 461
_refine_ls_number_reflns 8990
_refine_ls_number_restraints 0
_refine_ls_restrained_S_all 1.093
_refine_ls_R_factor_all 0.0327
_refine_ls_R_factor_gt 0.0297
_refine_ls_shift/su_max 0.001
_refine_ls_shift/su_mean 0.000
_refine_ls_structure_factor_coef Fsqd
_refine_ls_weighting_details 'calc w=1/[\s^2^(Fo^2^)+(0.0522P)^2^+0.7051P] where P=(Fo^2^+2Fc^2^)/3'
_refine_ls_weighting_scheme calc
_refine_ls_wR_factor_gt 0.0816
_refine_ls_wR_factor_ref 0.0832
_reflns_number_gt 8108
_reflns_number_total 8990
_reflns_threshold_expression >2sigma(I)
_cod_data_source_file ja046884usi20040526_064424.cif
_cod_data_source_block sta10
_cod_database_code 4112873

loop_
_symmetry_equiv_pos_as_xyz
'x, y, z'
'-x+1/2, y+1/2, -z+1/2'
'-x, -y, -z'
'x-1/2, -y-1/2, z-1/2'

loop_
_atom_site_label
_atom_site_type_symbol
_atom_site_fract_x
_atom_site_fract_y
_atom_site_fract_z
_atom_site_U_iso_or_equiv
_atom_site_adp_type
_atom_site_occupancy
_atom_site_symmetry_multiplicity
_atom_site_calc_flag
_atom_site_refinement_flags
Pd Pd 0.076456(8) 0.886046(8) 0.229987(5) 0.01437(6) Uani 1 1 d .
O1 O 0.13879(9) 0.96201(8) 0.29948(5) 0.0235(3) Uani 1 1 d .
O2 O 0.06571(8) 1.01419(8) 0.26032(5) 0.0224(2) Uani 1 1 d .
N1 N 0.21977(10) 0.71719(9) 0.22446(6) 0.0187(3) Uani 1 1 d .
N2 N 0.10518(10) 0.69469(9) 0.27950(6) 0.0185(3) Uani 1 1 d .
N3 N -0.12480(11) 0.87186(11) 0.14307(7) 0.0241(3) Uani 1 1 d .
N4 N -0.00468(10) 0.92944(10) 0.10282(6) 0.0206(3) Uani 1 1 d .
C1 C 0.13590(12) 0.75780(11) 0.24143(7) 0.0178(3) Uani 1 1 d .
C2 C 0.23926(13) 0.63202(11) 0.25102(8) 0.0220(4) Uani 1 1 d .
H2 H 0.2931 0.5919 0.2459 0.026 Uiso 1 1 calc R
C3 C 0.16695(13) 0.61799(10) 0.28515(8) 0.0210(4) Uani 1 1 d .
H3 H 0.1593 0.5655 0.3088 0.025 Uiso 1 1 calc R
C4 C 0.28708(12) 0.75260(11) 0.18561(7) 0.0206(3) Uani 1 1 d .
C5 C 0.29567(13) 0.70266(12) 0.13361(8) 0.0249(4) Uani 1 1 d .
C6 C 0.37024(14) 0.72913(13) 0.10029(8) 0.0303(4) Uani 1 1 d .
H6 H 0.3774 0.6962 0.0650 0.036 Uiso 1 1 calc R
C7 C 0.43443(14) 0.80178(14) 0.11663(9) 0.0324(4) Uani 1 1 d .
C8 C 0.42344(13) 0.84977(13) 0.16836(9) 0.0289(4) Uani 1 1 d .
H8 H 0.4660 0.9006 0.1795 0.035 Uiso 1 1 calc R
C9 C 0.35115(12) 0.82490(12) 0.20441(8) 0.0234(4) Uani 1 1 d .
C10 C 0.23012(17) 0.62073(12) 0.11533(9) 0.0315(4) Uani 1 1 d .
H10A H 0.2252 0.6119 0.0722 0.047 Uiso 1 1 calc R
H10B H 0.1626 0.6308 0.1260 0.047 Uiso 1 1 calc R
H10C H 0.2600 0.5663 0.1359 0.047 Uiso 1 1 calc R
C11 C 0.51517(16) 0.82741(18) 0.07932(10) 0.0456(6) Uani 1 1 d .
H11A H 0.4835 0.8534 0.0414 0.068 Uiso 1 1 calc R
H11B H 0.5537 0.7728 0.0716 0.068 Uiso 1 1 calc R
H11C H 0.5606 0.8726 0.1008 0.068 Uiso 1 1 calc R
C12 C 0.34828(14) 0.87229(12) 0.26323(9) 0.0270(4) Uani 1 1 d .
H12A H 0.2891 0.9123 0.2601 0.041 Uiso 1 1 calc R
H12B H 0.4097 0.9088 0.2734 0.041 Uiso 1 1 calc R
H12C H 0.3442 0.8265 0.2944 0.041 Uiso 1 1 calc R
C13 C 0.02252(12) 0.70414(11) 0.31316(7) 0.0206(3) Uani 1 1 d .
C14 C 0.03524(14) 0.75498(12) 0.36568(8) 0.0249(4) Uani 1 1 d .
C15 C -0.04599(15) 0.75881(13) 0.39802(8) 0.0316(4) Uani 1 1 d .
H15 H -0.0398 0.7942 0.4335 0.038 Uiso 1 1 calc R
C16 C -0.13558(15) 0.71238(14) 0.37985(8) 0.0330(4) Uani 1 1 d .
C17 C -0.14321(14) 0.65903(14) 0.32893(9) 0.0324(4) Uani 1 1 d .
H17 H -0.2034 0.6253 0.3172 0.039 Uiso 1 1 calc R
C18 C -0.06501(13) 0.65343(12) 0.29432(8) 0.0242(4) Uani 1 1 d .
C19 C 0.13250(15) 0.80344(13) 0.38836(8) 0.0290(4) Uani 1 1 d .
H19A H 0.1886 0.7730 0.3730 0.044 Uiso 1 1 calc R
H19B H 0.1437 0.8018 0.4320 0.044 Uiso 1 1 calc R
H19C H 0.1284 0.8671 0.3748 0.044 Uiso 1 1 calc R
C20 C -0.22372(17) 0.72210(19) 0.41430(10) 0.0496(6) Uani 1 1 d .
H20A H -0.1995 0.7441 0.4546 0.074 Uiso 1 1 calc R
H20B H -0.2566 0.6627 0.4166 0.074 Uiso 1 1 calc R
H20C H -0.2723 0.7659 0.3940 0.074 Uiso 1 1 calc R
C21 C -0.07276(14) 0.59438(14) 0.23955(9) 0.0322(4) Uani 1 1 d .
H21A H -0.0315 0.5394 0.2483 0.048 Uiso 1 1 calc R
H21B H -0.0485 0.6285 0.2072 0.048 Uiso 1 1 calc R
H21C H -0.1433 0.5767 0.2274 0.048 Uiso 1 1 calc R
C22 C -0.02253(13) 0.88570(10) 0.15353(7) 0.0173(3) Uani 1 1 d .
C23 C -0.16698(14) 0.90707(16) 0.08832(9) 0.0355(5) Uani 1 1 d .
H23 H -0.2363 0.9059 0.0719 0.043 Uiso 1 1 calc R
C24 C -0.09186(13) 0.94292(15) 0.06313(8) 0.0326(4) Uani 1 1 d .
H24 H -0.0972 0.9720 0.0254 0.039 Uiso 1 1 calc R
C25 C -0.18966(12) 0.82679(12) 0.17970(7) 0.0208(3) Uani 1 1 d .
C26 C -0.21810(13) 0.87293(12) 0.22900(8) 0.0225(4) Uani 1 1 d .
C27 C -0.29333(12) 0.83258(12) 0.25701(8) 0.0244(4) Uani 1 1 d .
H27 H -0.3136 0.8622 0.2906 0.029 Uiso 1 1 calc R
C28 C -0.33953(13) 0.75117(13) 0.23775(8) 0.0266(4) Uani 1 1 d .
C29 C -0.30863(13) 0.70786(13) 0.18923(9) 0.0290(4) Uani 1 1 d .
H29 H -0.3392 0.6516 0.1759 0.035 Uiso 1 1 calc R
C30 C -0.23365(13) 0.74451(13) 0.15924(8) 0.0267(4) Uani 1 1 d .
C31 C -0.17128(15) 0.96244(14) 0.24968(10) 0.0368(5) Uani 1 1 d .
H31A H -0.2094 0.9897 0.2790 0.055 Uiso 1 1 calc R
H31B H -0.1725 1.0037 0.2156 0.055 Uiso 1 1 calc R
H31C H -0.1013 0.9524 0.2680 0.055 Uiso 1 1 calc R
C32 C -0.42049(14) 0.70932(14) 0.26938(9) 0.0340(5) Uani 1 1 d .
H32A H -0.4668 0.6735 0.2409 0.051 Uiso 1 1 calc R
H32B H -0.4580 0.7579 0.2862 0.051 Uiso 1 1 calc R
H32C H -0.3891 0.6694 0.3014 0.051 Uiso 1 1 calc R
C33 C -0.20360(16) 0.69583(17) 0.10576(10) 0.0421(5) Uani 1 1 d .
H33A H -0.2409 0.7217 0.0693 0.063 Uiso 1 1 calc R
H33B H -0.2194 0.6307 0.1080 0.063 Uiso 1 1 calc R
H33C H -0.1310 0.7035 0.1053 0.063 Uiso 1 1 calc R
C34 C 0.09229(11) 0.95913(11) 0.08940(7) 0.0180(3) Uani 1 1 d .
C35 C 0.12099(12) 1.04987(11) 0.09997(7) 0.0200(3) Uani 1 1 d .
C36 C 0.21245(13) 1.07756(12) 0.08253(7) 0.0216(3) Uani 1 1 d .
H36 H 0.2333 1.1393 0.0886 0.026 Uiso 1 1 calc R
C37 C 0.27350(12) 1.01731(12) 0.05663(7) 0.0212(3) Uani 1 1 d .
C38 C 0.24083(12) 0.92798(12) 0.04579(7) 0.0199(3) Uani 1 1 d .
H38 H 0.2821 0.8866 0.0278 0.024 Uiso 1 1 calc R
C39 C 0.14897(13) 0.89764(11) 0.06064(7) 0.0190(3) Uani 1 1 d .
C40 C 0.05563(16) 1.11549(12) 0.12822(9) 0.0292(4) Uani 1 1 d .
H40A H -0.0105 1.1201 0.1035 0.044 Uiso 1 1 calc R
H40B H 0.0877 1.1758 0.1316 0.044 Uiso 1 1 calc R
H40C H 0.0470 1.0934 0.1680 0.044 Uiso 1 1 calc R
C41 C 0.37391(13) 1.04893(14) 0.04088(8) 0.0308(4) Uani 1 1 d .
H41A H 0.3683 1.1126 0.0274 0.046 Uiso 1 1 calc R
H41B H 0.3931 1.0104 0.0090 0.046 Uiso 1 1 calc R
H41C H 0.4255 1.0443 0.0761 0.046 Uiso 1 1 calc R
C42 C 0.10880(14) 0.80375(12) 0.04426(8) 0.0282(4) Uani 1 1 d .
H42A H 0.1593 0.7691 0.0262 0.042 Uiso 1 1 calc R
H42B H 0.0468 0.8088 0.0157 0.042 Uiso 1 1 calc R
H42C H 0.0942 0.7722 0.0802 0.042 Uiso 1 1 calc R

loop_
_atom_site_aniso_label
_atom_site_aniso_U_11
_atom_site_aniso_U_22
_atom_site_aniso_U_33
_atom_site_aniso_U_23
_atom_site_aniso_U_13
_atom_site_aniso_U_12
Pd 0.01328(8) 0.01467(8) 0.01538(8) 0.00208(4) 0.00288(5) 0.00086(4)
O1 0.0258(6) 0.0213(6) 0.0219(6) -0.0013(5) -0.0019(5) 0.0013(5)
O2 0.0225(6) 0.0173(6) 0.0269(6) 0.0013(5) 0.0024(5) 0.0030(5)
N1 0.0169(7) 0.0183(7) 0.0211(7) 0.0021(5) 0.0035(5) 0.0027(5)
N2 0.0187(7) 0.0181(7) 0.0190(7) 0.0023(5) 0.0034(5) 0.0007(5)
N3 0.0155(7) 0.0351(8) 0.0218(8) 0.0101(6) 0.0027(6) -0.0031(6)
N4 0.0153(7) 0.0280(8) 0.0185(7) 0.0068(6) 0.0031(5) -0.0007(6)
C1 0.0166(8) 0.0204(8) 0.0158(7) -0.0007(6) 0.0007(6) -0.0007(6)
C2 0.0219(9) 0.0188(8) 0.0253(9) 0.0028(7) 0.0029(7) 0.0054(7)
C3 0.0231(9) 0.0170(8) 0.0226(9) 0.0039(6) 0.0022(7) 0.0027(6)
C4 0.0173(8) 0.0221(8) 0.0229(8) 0.0071(7) 0.0044(6) 0.0058(6)
C5 0.0278(9) 0.0235(9) 0.0236(9) 0.0054(7) 0.0046(7) 0.0098(7)
C6 0.0352(10) 0.0342(10) 0.0236(9) 0.0074(8) 0.0110(8) 0.0140(8)
C7 0.0241(9) 0.0434(11) 0.0319(10) 0.0179(9) 0.0118(8) 0.0126(8)
C8 0.0184(8) 0.0316(10) 0.0368(10) 0.0129(8) 0.0040(7) 0.0030(7)
C9 0.0164(8) 0.0256(9) 0.0282(9) 0.0075(7) 0.0030(6) 0.0045(7)
C10 0.0449(12) 0.0270(10) 0.0223(9) 0.0000(7) 0.0038(8) 0.0059(8)
C11 0.0330(11) 0.0614(15) 0.0463(13) 0.0216(11) 0.0197(9) 0.0100(10)
C12 0.0218(9) 0.0247(9) 0.0345(10) 0.0005(7) 0.0036(8) -0.0040(7)
C13 0.0224(8) 0.0188(8) 0.0217(8) 0.0073(6) 0.0066(6) 0.0044(6)
C14 0.0334(10) 0.0206(8) 0.0211(8) 0.0071(7) 0.0054(7) 0.0069(7)
C15 0.0425(11) 0.0311(10) 0.0231(9) 0.0082(8) 0.0108(8) 0.0109(9)
C16 0.0344(11) 0.0392(11) 0.0283(10) 0.0160(8) 0.0145(8) 0.0116(9)
C17 0.0212(9) 0.0358(11) 0.0412(11) 0.0160(9) 0.0080(8) 0.0018(8)
C18 0.0203(8) 0.0235(9) 0.0291(9) 0.0070(8) 0.0045(7) 0.0025(7)
C19 0.0399(11) 0.0241(9) 0.0231(9) 0.0019(7) 0.0046(8) 0.0024(8)
C20 0.0422(13) 0.0721(17) 0.0396(12) 0.0192(11) 0.0233(10) 0.0155(11)
C21 0.0220(9) 0.0332(10) 0.0409(12) -0.0026(9) 0.0025(8) -0.0032(8)
C22 0.0167(8) 0.0175(8) 0.0184(8) 0.0024(6) 0.0049(6) -0.0003(6)
C23 0.0172(9) 0.0597(13) 0.0275(10) 0.0190(9) -0.0037(7) -0.0054(9)
C24 0.0188(9) 0.0543(13) 0.0234(9) 0.0190(9) -0.0016(7) -0.0048(8)
C25 0.0124(7) 0.0272(9) 0.0229(8) 0.0097(7) 0.0025(6) -0.0011(6)
C26 0.0157(8) 0.0216(8) 0.0305(10) 0.0059(7) 0.0044(7) 0.0030(6)
C27 0.0192(8) 0.0284(9) 0.0271(9) 0.0056(7) 0.0081(7) 0.0041(7)
C28 0.0180(8) 0.0275(9) 0.0354(10) 0.0147(8) 0.0076(7) 0.0014(7)
C29 0.0212(9) 0.0278(10) 0.0382(10) 0.0009(8) 0.0048(7) -0.0059(7)
C30 0.0209(9) 0.0338(10) 0.0253(9) 0.0011(8) 0.0032(7) -0.0009(7)
C31 0.0261(10) 0.0282(10) 0.0590(13) -0.0090(9) 0.0165(9) -0.0013(8)
C32 0.0234(9) 0.0339(11) 0.0478(12) 0.0181(9) 0.0153(8) 0.0002(8)
C33 0.0365(11) 0.0538(14) 0.0374(11) -0.0137(10) 0.0105(9) -0.0109(10)
C34 0.0147(7) 0.0251(8) 0.0143(7) 0.0058(6) 0.0021(6) 0.0003(6)
C35 0.0223(8) 0.0225(8) 0.0158(8) 0.0019(6) 0.0045(6) 0.0018(7)
C36 0.0238(8) 0.0223(8) 0.0188(8) -0.0002(7) 0.0034(6) -0.0042(7)
C37 0.0172(8) 0.0308(9) 0.0158(8) 0.0036(7) 0.0028(6) -0.0026(7)
C38 0.0184(8) 0.0246(8) 0.0167(8) 0.0011(6) 0.0026(6) 0.0045(7)
C39 0.0200(8) 0.0216(8) 0.0148(8) 0.0037(6) 0.0006(6) 0.0018(6)
C40 0.0342(11) 0.0272(10) 0.0285(10) -0.0006(7) 0.0121(8) 0.0035(7)
C41 0.0212(9) 0.0436(11) 0.0288(9) 0.0004(8) 0.0077(7) -0.0081(8)
C42 0.0298(10) 0.0210(9) 0.0330(10) 0.0018(7) 0.0018(7) -0.0009(7)

loop_
_atom_type_symbol
_atom_type_description
_atom_type_scat_dispersion_real
_atom_type_scat_dispersion_imag
_atom_type_scat_source
C C 0.0033 0.0016 'International Tables Vol C Tables 4.2.6.8 and 6.1.1.4'
H H 0.0000 0.0000 'International Tables Vol C Tables 4.2.6.8 and 6.1.1.4'
N N 0.0061 0.0033 'International Tables Vol C Tables 4.2.6.8 and 6.1.1.4'
O O 0.0106 0.0060 'International Tables Vol C Tables 4.2.6.8 and 6.1.1.4'
Pd Pd -0.9988 1.0072 'International Tables Vol C Tables 4.2.6.8 and 6.1.1.4'

loop_
_geom_angle_atom_site_label_1
_geom_angle_atom_site_label_2
_geom_angle_atom_site_label_3
_geom_angle
O1 Pd O2 42.06(5)
O1 Pd C22 145.06(5)
O2 Pd C22 103.01(5)
O1 Pd C1 107.36(5)
O2 Pd C1 149.37(5)
C22 Pd C1 107.58(6)
O2 O1 Pd 68.97(6)
O1 O2 Pd 68.97(6)
C1 N1 C2 112.14(13)
C1 N1 C4 128.47(14)
C2 N1 C4 119.37(13)
C1 N2 C3 112.07(14)
C1 N2 C13 126.41(13)
C3 N2 C13 121.46(13)
C22 N3 C23 111.66(14)
C22 N3 C25 129.48(14)
C23 N3 C25 118.86(14)
C22 N4 C24 112.45(14)
C22 N4 C34 126.11(13)
C24 N4 C34 121.44(13)
N2 C1 N1 102.46(13)
N2 C1 Pd 123.71(11)
N1 C1 Pd 133.02(12)
C3 C2 N1 106.31(14)
C2 C3 N2 107.02(14)
C9 C4 C5 122.16(16)
C9 C4 N1 119.86(15)
C5 C4 N1 117.25(15)
C6 C5 C4 117.50(17)
C6 C5 C10 120.45(17)
C4 C5 C10 122.00(16)
C7 C6 C5 122.36(18)
C6 C7 C8 118.48(17)
C6 C7 C11 120.48(19)
C8 C7 C11 121.0(2)
C7 C8 C9 121.65(18)
C4 C9 C8 117.79(17)
C4 C9 C12 121.92(15)
C8 C9 C12 120.19(16)
C14 C13 C18 122.56(16)
C14 C13 N2 119.68(15)
C18 C13 N2 117.43(15)
C13 C14 C15 117.41(17)
C13 C14 C19 122.49(16)
C15 C14 C19 120.09(17)
C16 C15 C14 121.91(18)
C17 C16 C15 118.76(17)
C17 C16 C20 120.9(2)
C15 C16 C20 120.3(2)
C16 C17 C18 121.91(18)
C17 C18 C13 117.31(17)
C17 C18 C21 121.87(17)
C13 C18 C21 120.82(16)
N4 C22 N3 102.35(14)
N4 C22 Pd 123.16(12)
N3 C22 Pd 131.58(12)
C24 C23 N3 107.08(16)
C23 C24 N4 106.47(15)
C30 C25 C26 122.14(15)
C30 C25 N3 117.70(15)
C26 C25 N3 119.44(16)
C27 C26 C25 116.97(16)
C27 C26 C31 121.64(17)
C25 C26 C31 121.38(16)
C28 C27 C26 122.67(17)
C29 C28 C27 118.34(16)
C29 C28 C32 120.48(18)
C27 C28 C32 121.17(17)
C28 C29 C30 121.88(17)
C25 C30 C29 118.01(17)
C25 C30 C33 121.86(16)
C29 C30 C33 120.12(18)
C35 C34 C39 122.64(15)
C35 C34 N4 119.03(14)
C39 C34 N4 117.99(15)
C34 C35 C36 117.28(15)
C34 C35 C40 121.29(15)
C36 C35 C40 121.42(16)
C37 C36 C35 121.81(16)
C36 C37 C38 118.89(15)
C36 C37 C41 120.16(16)
C38 C37 C41 120.96(16)
C37 C38 C39 121.58(15)
C38 C39 C34 117.66(15)
C38 C39 C42 121.93(15)
C34 C39 C42 120.36(15)

loop_
_geom_bond_atom_site_label_1
_geom_bond_atom_site_label_2
_geom_bond_distance
Pd O1 2.0104(11)
Pd O2 2.0104(12)
Pd C22 2.0266(17)
Pd C1 2.0414(16)
O1 O2 1.4429(16)
N1 C1 1.373(2)
N1 C2 1.393(2)
N1 C4 1.443(2)
N2 C1 1.367(2)
N2 C3 1.390(2)
N2 C13 1.438(2)
N3 C22 1.371(2)
N3 C23 1.388(2)
N3 C25 1.444(2)
N4 C22 1.367(2)
N4 C24 1.383(2)
N4 C34 1.442(2)
C2 C3 1.339(2)
C4 C9 1.391(2)
C4 C5 1.406(2)
C5 C6 1.390(3)
C5 C10 1.509(3)
C6 C7 1.384(3)
C7 C8 1.393(3)
C7 C11 1.512(3)
C8 C9 1.401(2)
C9 C12 1.509(3)
C13 C14 1.394(2)
C13 C18 1.402(2)
C14 C15 1.397(3)
C14 C19 1.508(3)
C15 C16 1.389(3)
C16 C17 1.386(3)
C16 C20 1.512(3)
C17 C18 1.397(2)
C18 C21 1.505(3)
C23 C24 1.333(3)
C25 C30 1.391(3)
C25 C26 1.405(3)
C26 C27 1.396(2)
C26 C31 1.499(3)
C27 C28 1.384(3)
C28 C29 1.383(3)
C28 C32 1.512(2)
C29 C30 1.397(2)
C30 C33 1.510(3)
C34 C35 1.394(2)
C34 C39 1.397(2)
C35 C36 1.399(2)
C35 C40 1.503(2)
C36 C37 1.389(2)
C37 C38 1.390(2)
C37 C41 1.512(2)
C38 C39 1.394(2)
C39 C42 1.503(2)

loop_
_geom_torsion_atom_site_label_1
_geom_torsion_atom_site_label_2
_geom_torsion_atom_site_label_3
_geom_torsion_atom_site_label_4
_geom_torsion
C22 Pd O1 O2 1.51(13)
C1 Pd O1 O2 -177.77(7)
C22 Pd O2 O1 -179.11(8)
C1 Pd O2 O1 4.18(14)
C3 N2 C1 N1 -0.68(17)
C13 N2 C1 N1 176.54(14)
C3 N2 C1 Pd -171.55(11)
C13 N2 C1 Pd 5.7(2)
C2 N1 C1 N2 0.30(17)
C4 N1 C1 N2 -177.98(15)
C2 N1 C1 Pd 169.90(12)
C4 N1 C1 Pd -8.4(2)
O1 Pd C1 N2 78.53(13)
O2 Pd C1 N2 75.60(17)
C22 Pd C1 N2 -101.03(13)
O1 Pd C1 N1 -89.24(15)
O2 Pd C1 N1 -92.17(18)
C22 Pd C1 N1 91.19(16)
C1 N1 C2 C3 0.18(19)
C4 N1 C2 C3 178.64(14)
N1 C2 C3 N2 -0.58(19)
C1 N2 C3 C2 0.82(19)
C13 N2 C3 C2 -176.55(15)
C1 N1 C4 C9 70.0(2)
C2 N1 C4 C9 -108.13(18)
C1 N1 C4 C5 -119.54(18)
C2 N1 C4 C5 62.3(2)
C9 C4 C5 C6 -1.2(2)
N1 C4 C5 C6 -171.35(14)
C9 C4 C5 C10 176.26(16)
N1 C4 C5 C10 6.1(2)
C4 C5 C6 C7 -0.1(3)
C10 C5 C6 C7 -177.61(17)
C5 C6 C7 C8 0.0(3)
C5 C6 C7 C11 179.34(17)
C6 C7 C8 C9 1.5(3)
C11 C7 C8 C9 -177.87(17)
C5 C4 C9 C8 2.5(2)
N1 C4 C9 C8 172.47(14)
C5 C4 C9 C12 -173.90(16)
N1 C4 C9 C12 -4.0(2)
C7 C8 C9 C4 -2.7(3)
C7 C8 C9 C12 173.81(16)
C1 N2 C13 C14 -79.6(2)
C3 N2 C13 C14 97.41(19)
C1 N2 C13 C18 106.75(19)
C3 N2 C13 C18 -76.3(2)
C18 C13 C14 C15 -4.0(2)
N2 C13 C14 C15 -177.33(14)
C18 C13 C14 C19 175.05(16)
N2 C13 C14 C19 1.7(2)
C13 C14 C15 C16 1.5(3)
C19 C14 C15 C16 -177.57(17)
C14 C15 C16 C17 1.6(3)
C14 C15 C16 C20 -176.83(17)
C15 C16 C17 C18 -2.4(3)
C20 C16 C17 C18 176.01(18)
C16 C17 C18 C13 0.1(3)
C16 C17 C18 C21 179.06(18)
C14 C13 C18 C17 3.2(2)
N2 C13 C18 C17 176.72(15)
C14 C13 C18 C21 -175.76(17)
N2 C13 C18 C21 -2.3(2)
C24 N4 C22 N3 0.62(19)
C34 N4 C22 N3 -178.87(15)
C24 N4 C22 Pd -162.05(14)
C34 N4 C22 Pd 18.5(2)
C23 N3 C22 N4 -0.7(2)
C25 N3 C22 N4 178.49(17)
C23 N3 C22 Pd 159.81(14)
C25 N3 C22 Pd -21.0(3)
O1 Pd C22 N4 71.63(17)
O2 Pd C22 N4 72.67(14)
C1 Pd C22 N4 -109.09(13)
O1 Pd C22 N3 -85.47(17)
O2 Pd C22 N3 -84.43(15)
C1 Pd C22 N3 93.81(16)
C22 N3 C23 C24 0.6(3)
C25 N3 C23 C24 -178.73(18)
N3 C23 C24 N4 -0.2(3)
C22 N4 C24 C23 -0.3(2)
C34 N4 C24 C23 179.21(18)
C22 N3 C25 C30 -111.9(2)
C23 N3 C25 C30 67.2(2)
C22 N3 C25 C26 77.6(2)
C23 N3 C25 C26 -103.2(2)
C30 C25 C26 C27 -0.1(3)
N3 C25 C26 C27 169.90(15)
C30 C25 C26 C31 -178.79(17)
N3 C25 C26 C31 -8.8(2)
C25 C26 C27 C28 -0.4(3)
C31 C26 C27 C28 178.26(17)
C26 C27 C28 C29 0.8(3)
C26 C27 C28 C32 179.75(17)
C27 C28 C29 C30 -0.7(3)
C32 C28 C29 C30 -179.66(17)
C26 C25 C30 C29 0.2(3)
N3 C25 C30 C29 -169.97(16)
C26 C25 C30 C33 179.25(18)
N3 C25 C30 C33 9.1(3)
C28 C29 C30 C25 0.2(3)
C28 C29 C30 C33 -178.84(18)
C22 N4 C34 C35 -97.56(19)
C24 N4 C34 C35 83.0(2)
C22 N4 C34 C39 88.9(2)
C24 N4 C34 C39 -90.6(2)
C39 C34 C35 C36 -2.4(2)
N4 C34 C35 C36 -175.67(14)
C39 C34 C35 C40 176.84(16)
N4 C34 C35 C40 3.6(2)
C34 C35 C36 C37 -1.0(2)
C40 C35 C36 C37 179.73(16)
C35 C36 C37 C38 2.4(2)
C35 C36 C37 C41 -177.33(15)
C36 C37 C38 C39 -0.4(2)
C41 C37 C38 C39 179.32(15)
C37 C38 C39 C34 -2.8(2)
C37 C38 C39 C42 174.53(15)
C35 C34 C39 C38 4.3(2)
N4 C34 C39 C38 177.61(13)
C35 C34 C39 C42 -173.10(15)
N4 C34 C39 C42 0.2(2)
